data_4511985
loop_
_publ_author_name
'Bays, John Timothy'
'Priyadarshani, Nilusha'
'Jeletic, Matthew S.'
'Hulley, Elliot B.'
'Miller, Deanna L.'
'Linehan, John C.'
'Shaw, Wendy J.'

_publ_contact_author_name
;
;
_publ_section_title
;
 The Influence of the Second and Outer Coordination Spheres on
 Rh(diphosphine)2 CO2 Hydrogenation Catalysts
;
_journal_name_full 'ACS Catalysis'
_journal_page_first 140903144432009
_journal_paper_doi 10.1021/cs5009199
_journal_year 2014
_chemical_formula_moiety '2(C27 H27 N P2 Rh0.5), C F3 O3 S'
_chemical_formula_sum 'C55 H54 F3 N2 O3 P4 Rh S'
_chemical_formula_weight 1106.85
_chemical_name_systematic Rh(PNMeP)(OTf)2
_space_group_crystal_system triclinic
_space_group_IT_number 2
_space_group_name_Hall '-P 1'
_space_group_name_H-M_alt 'P -1'
_symmetry_space_group_name_Hall '-P 1'
_symmetry_space_group_name_H-M 'P -1'
_atom_sites_solution_hydrogens geom
_audit_creation_date 2014-06-26
_audit_creation_method
;
Olex2 1.2
(compiled 2014.06.23 svn.r2948 for OlexSys, GUI svn.r4855)
;
_cell_angle_alpha 93.743(4)
_cell_angle_beta 95.848(5)
_cell_angle_gamma 109.218(4)
_cell_formula_units_Z 2
_cell_length_a 11.1175(10)
_cell_length_b 13.2349(11)
_cell_length_c 18.0440(16)
_cell_measurement_reflns_used 9669
_cell_measurement_temperature 296(2)
_cell_measurement_theta_max 41.82
_cell_measurement_theta_min 2.81
_cell_volume 2480.1(4)
_computing_cell_refinement 'SAINT v8.34A (Bruker, 2013)'
_computing_data_reduction 'SAINT v8.34A (Bruker, 2013)'
_computing_molecular_graphics 'Olex2 (Dolomanov et al., 2009)'
_computing_publication_material 'Olex2 (Dolomanov et al., 2009)'
_computing_structure_refinement 'ShelXL (Sheldrick, 2008)'
_diffrn_ambient_temperature 296.15
_diffrn_measured_fraction_theta_full 0.997
_diffrn_measured_fraction_theta_max 0.988
_diffrn_measurement_device_type 'Bruker APEX-II CCD'
_diffrn_measurement_method '\f and \w scans'
_diffrn_radiation_type MoK\a
_diffrn_radiation_wavelength 0.71073
_diffrn_reflns_av_R_equivalents 0.0454
_diffrn_reflns_av_unetI/netI 0.0622
_diffrn_reflns_Laue_measured_fraction_full 0.997
_diffrn_reflns_Laue_measured_fraction_max 0.988
_diffrn_reflns_limit_h_max 21
_diffrn_reflns_limit_h_min -21
_diffrn_reflns_limit_k_max 24
_diffrn_reflns_limit_k_min -24
_diffrn_reflns_limit_l_max 33
_diffrn_reflns_limit_l_min -34
_diffrn_reflns_number 118433
_diffrn_reflns_point_group_measured_fraction_full 0.997
_diffrn_reflns_point_group_measured_fraction_max 0.988
_diffrn_reflns_theta_full 26.000
_diffrn_reflns_theta_max 42.721
_diffrn_reflns_theta_min 1.957
_diffrn_standards_number 0
_exptl_absorpt_coefficient_mu 0.574
_exptl_absorpt_correction_T_max 0.7484
_exptl_absorpt_correction_T_min 0.6779
_exptl_absorpt_correction_type multi-scan
_exptl_absorpt_process_details
;
SADABS-2012/1 (Bruker,2012) was used for absorption correction.
wR2(int) was 0.0553 before and 0.0492 after correction.
The Ratio of minimum to maximum transmission is 0.9058.
The \l/2 correction factor is 0.0015.
;
_exptl_crystal_colour 'clear light yellow'
_exptl_crystal_colour_lustre clear
_exptl_crystal_colour_modifier light
_exptl_crystal_colour_primary yellow
_exptl_crystal_density_diffrn 1.482
_exptl_crystal_description block
_exptl_crystal_F_000 1140
_exptl_crystal_recrystallization_method 'evaporation of tetrahydrofuran'
_exptl_crystal_size_max 0.4
_exptl_crystal_size_mid 0.3
_exptl_crystal_size_min 0.3
_refine_diff_density_max 0.756
_refine_diff_density_min -0.966
_refine_diff_density_rms 0.111
_refine_ls_extinction_method none
_refine_ls_goodness_of_fit_ref 1.023
_refine_ls_hydrogen_treatment constr
_refine_ls_matrix_type full
_refine_ls_number_parameters 627
_refine_ls_number_reflns 35714
_refine_ls_number_restraints 0
_refine_ls_restrained_S_all 1.023
_refine_ls_R_factor_all 0.0643
_refine_ls_R_factor_gt 0.0384
_refine_ls_shift/su_max 0.003
_refine_ls_shift/su_mean 0.000
_refine_ls_structure_factor_coef Fsqd
_refine_ls_weighting_details 'w=1/[\s^2^(Fo^2^)+(0.0316P)^2^+0.3863P] where P=(Fo^2^+2Fc^2^)/3'
_refine_ls_weighting_scheme calc
_refine_ls_wR_factor_gt 0.0771
_refine_ls_wR_factor_ref 0.0851
_reflns_Friedel_coverage 0.000
_reflns_number_gt 26165
_reflns_number_total 35714
_reflns_threshold_expression 'I > 2\s(I)'
_cod_data_source_file cs5009199_si_002.cif
_cod_data_source_block '[Rh(PNMeP)2]OTf'
_cod_database_code 4511985
_shelxl_version_number 2013-4
_shelx_space_group_comment
;
The symmetry employed for this shelxl refinement is uniquely defined
by the following loop, which should always be used as a source of
symmetry information in preference to the above space-group names.
They are only intended as comments.
;
_olex2_refinement_description
;
1. Fixed Uiso
 At 1.2 times of:
  All C(H) groups, All C(H,H) groups
 At 1.5 times of:
  All C(H,H,H) groups
2.a Secondary CH2 refined with riding coordinates:
 C13(H13A,H13B), C42(H42A,H42B), C40(H40A,H40B), C15(H15A,H15B)
2.b Aromatic/amide H refined with riding coordinates:
 C16(H16), C26(H26), C19(H19), C25(H25), C39(H39), C46(H46), C17(H17),
 C30(H30), C36(H36), C31(H31), C33(H33), C24(H24), C20(H20), C27(H27), C23(H23),
  C4(H4), C5(H5), C12(H12), C3(H3), C9(H9), C6(H6), C2(H2), C8(H8), C11(H11),
 C10(H10), C45(H45), C51(H51), C53(H53), C54(H54), C50(H50), C18(H18), C48(H48),
  C37(H37), C32(H32), C35(H35), C38(H38), C29(H29), C44(H44), C47(H47), C52(H52)
2.c Idealised Me refined as rotating group:
 C41(H41A,H41B,H41C), C14(H14A,H14B,H14C)
;
_olex2_exptl_crystal_mounting_method 'mounted on nylon loop'
_olex2_submission_original_sample_id TB_001
_olex2_submission_special_instructions 'No special instructions were received'

loop_
_space_group_symop_operation_xyz
'x, y, z'
'-x, -y, -z'

loop_
_atom_site_label
_atom_site_type_symbol
_atom_site_fract_x
_atom_site_fract_y
_atom_site_fract_z
_atom_site_U_iso_or_equiv
_atom_site_adp_type
_atom_site_occupancy
_atom_site_site_symmetry_order
_atom_site_calc_flag
_atom_site_refinement_flags_posn
_atom_site_refinement_flags_adp
_atom_site_refinement_flags_occupancy
Rh1 Rh 1.0000 1.0000 1.0000 0.00779(2) Uani 1 2 d S T P
Rh2 Rh 0.5000 0.5000 0.5000 0.00788(2) Uani 1 2 d S T P
N1 N 0.64815(8) 0.97822(6) 0.93233(5) 0.01274(15) Uani 1 1 d . . .
S1 S 0.83937(3) 0.89616(2) 0.69992(2) 0.01823(5) Uani 1 1 d . . .
P3 P 0.46125(2) 0.39430(2) 0.59786(2) 0.00978(4) Uani 1 1 d . . .
P4 P 0.68528(2) 0.46639(2) 0.48064(2) 0.00926(4) Uani 1 1 d . . .
P1 P 0.89425(2) 1.12018(2) 0.96703(2) 0.00944(4) Uani 1 1 d . . .
P2 P 0.79925(2) 0.86743(2) 0.99334(2) 0.00961(4) Uani 1 1 d . . .
F2 F 1.01057(11) 0.95024(10) 0.60702(7) 0.0644(4) Uani 1 1 d . . .
F1 F 0.99769(10) 1.08281(7) 0.67563(6) 0.0435(3) Uani 1 1 d . . .
O3 O 0.93887(12) 0.88362(9) 0.75154(8) 0.0444(3) Uani 1 1 d . . .
F3 F 0.85149(12) 1.00504(10) 0.58359(6) 0.0611(4) Uani 1 1 d . . .
O1 O 0.76592(11) 0.95481(8) 0.73170(6) 0.0337(2) Uani 1 1 d . . .
O2 O 0.76528(9) 0.80277(7) 0.64983(7) 0.0306(2) Uani 1 1 d . . .
C16 C 0.79277(10) 0.91611(8) 1.14478(6) 0.01447(18) Uani 1 1 d . . .
H16 H 0.8785 0.9577 1.1450 0.017 Uiso 1 1 calc R . .
C1 C 0.97139(9) 1.23152(7) 0.91338(6) 0.01181(16) Uani 1 1 d . . .
C26 C 0.80619(12) 0.60301(9) 0.86632(7) 0.0195(2) Uani 1 1 d . . .
H26 H 0.8379 0.5908 0.8221 0.023 Uiso 1 1 calc R . .
C19 C 0.53883(11) 0.79089(9) 1.14589(7) 0.0193(2) Uani 1 1 d . . .
H19 H 0.4539 0.7478 1.1463 0.023 Uiso 1 1 calc R . .
C21 C 0.72197(9) 0.85894(7) 1.07846(6) 0.01193(16) Uani 1 1 d . . .
C25 C 0.74244(12) 0.51677(8) 0.90365(8) 0.0218(2) Uani 1 1 d . . .
H25 H 0.7309 0.4468 0.8844 0.026 Uiso 1 1 calc R . .
C22 C 0.77917(9) 0.72732(7) 0.96215(6) 0.01152(16) Uani 1 1 d . . .
C34 C 0.46963(9) 0.47430(7) 0.68566(6) 0.01086(15) Uani 1 1 d . . .
C39 C 0.54131(10) 0.58377(7) 0.69284(6) 0.01325(17) Uani 1 1 d . . .
H39 H 0.5817 0.6139 0.6529 0.016 Uiso 1 1 calc R . .
C46 C 0.96555(11) 0.54043(9) 0.69925(6) 0.01618(18) Uani 1 1 d . . .
H46 H 1.0229 0.5576 0.7432 0.019 Uiso 1 1 calc R . .
C17 C 0.73780(12) 0.91237(9) 1.21113(7) 0.0185(2) Uani 1 1 d . . .
H17 H 0.7862 0.9521 1.2550 0.022 Uiso 1 1 calc R . .
C28 C 0.54980(10) 0.30705(8) 0.63050(6) 0.01389(18) Uani 1 1 d . . .
C30 C 0.59927(14) 0.14231(10) 0.61528(9) 0.0273(3) Uani 1 1 d . . .
H30 H 0.5875 0.0773 0.5875 0.033 Uiso 1 1 calc R . .
C36 C 0.42419(11) 0.49385(9) 0.81265(7) 0.0178(2) Uani 1 1 d . . .
H36 H 0.3853 0.4639 0.8531 0.021 Uiso 1 1 calc R . .
C31 C 0.68163(14) 0.17170(11) 0.68172(9) 0.0277(3) Uani 1 1 d . . .
H31 H 0.7242 0.1263 0.6991 0.033 Uiso 1 1 calc R . .
C33 C 0.63506(10) 0.33643(9) 0.69676(7) 0.01659(19) Uani 1 1 d . . .
H33 H 0.6486 0.4019 0.7244 0.020 Uiso 1 1 calc R . .
C24 C 0.69616(12) 0.53541(8) 0.96954(7) 0.0201(2) Uani 1 1 d . . .
H24 H 0.6518 0.4776 0.9941 0.024 Uiso 1 1 calc R . .
C20 C 0.59275(10) 0.79635(8) 1.07952(7) 0.01585(19) Uani 1 1 d . . .
H20 H 0.5430 0.7583 1.0355 0.019 Uiso 1 1 calc R . .
C27 C 0.82289(10) 0.70751(8) 0.89467(6) 0.01468(18) Uani 1 1 d . . .
H27 H 0.8635 0.7647 0.8685 0.018 Uiso 1 1 calc R . .
C23 C 0.71537(11) 0.63997(7) 0.99940(6) 0.01557(19) Uani 1 1 d . . .
H23 H 0.6856 0.6518 1.0444 0.019 Uiso 1 1 calc R . .
C55 C 0.92851(15) 0.98753(11) 0.63809(8) 0.0304(3) Uani 1 1 d . . .
C4 C 1.08876(11) 1.39348(8) 0.82610(7) 0.0188(2) Uani 1 1 d . . .
H4 H 1.1299 1.4475 0.7976 0.023 Uiso 1 1 calc R . .
C5 C 1.05661(11) 1.41997(8) 0.89495(7) 0.0184(2) Uani 1 1 d . . .
H5 H 1.0730 1.4917 0.9118 0.022 Uiso 1 1 calc R . .
C12 C 0.87264(10) 1.16866(8) 1.11663(6) 0.01354(17) Uani 1 1 d . . .
H12 H 0.9237 1.1265 1.1265 0.016 Uiso 1 1 calc R . .
C3 C 1.05967(12) 1.28635(9) 0.79954(7) 0.0194(2) Uani 1 1 d . . .
H3 H 1.0804 1.2684 0.7530 0.023 Uiso 1 1 calc R . .
C9 C 0.72457(11) 1.29694(8) 1.08905(7) 0.0171(2) Uani 1 1 d . . .
H9 H 0.6759 1.3411 1.0797 0.020 Uiso 1 1 calc R . .
C7 C 0.83986(9) 1.18473(7) 1.04301(6) 0.01107(16) Uani 1 1 d . . .
C6 C 0.99971(10) 1.33959(7) 0.93911(7) 0.01532(19) Uani 1 1 d . . .
H6 H 0.9805 1.3580 0.9860 0.018 Uiso 1 1 calc R . .
C2 C 0.99945(11) 1.20554(8) 0.84263(6) 0.01578(19) Uani 1 1 d . . .
H2 H 0.9778 1.1337 0.8240 0.019 Uiso 1 1 calc R . .
C8 C 0.76453(10) 1.25000(8) 1.02987(6) 0.01449(18) Uani 1 1 d . . .
H8 H 0.7413 1.2618 0.9811 0.017 Uiso 1 1 calc R . .
C11 C 0.83047(11) 1.21451(9) 1.17580(7) 0.01703(19) Uani 1 1 d . . .
H11 H 0.8522 1.2020 1.2247 0.020 Uiso 1 1 calc R . .
C10 C 0.75625(11) 1.27878(8) 1.16204(7) 0.0179(2) Uani 1 1 d . . .
H10 H 0.7279 1.3096 1.2015 0.022 Uiso 1 1 calc R . .
C45 C 0.90700(11) 0.61301(8) 0.67578(6) 0.01614(19) Uani 1 1 d . . .
H45 H 0.9251 0.6788 0.7040 0.019 Uiso 1 1 calc R . .
C51 C 0.77526(12) 0.22119(9) 0.37559(7) 0.0199(2) Uani 1 1 d . . .
H51 H 0.8489 0.2079 0.3644 0.024 Uiso 1 1 calc R . .
C53 C 0.54512(12) 0.16273(8) 0.37031(7) 0.0208(2) Uani 1 1 d . . .
H53 H 0.4647 0.1114 0.3546 0.025 Uiso 1 1 calc R . .
C43 C 0.79541(9) 0.48900(7) 0.56666(6) 0.01096(15) Uani 1 1 d . . .
C54 C 0.55552(10) 0.25922(8) 0.41085(6) 0.01505(18) Uani 1 1 d . . .
H54 H 0.4818 0.2713 0.4231 0.018 Uiso 1 1 calc R . .
C50 C 0.78535(11) 0.31818(8) 0.41422(6) 0.01474(18) Uani 1 1 d . . .
H50 H 0.8657 0.3707 0.4277 0.018 Uiso 1 1 calc R . .
C18 C 0.61047(12) 0.84906(9) 1.21142(7) 0.0198(2) Uani 1 1 d . . .
H18 H 0.5735 0.8458 1.2556 0.024 Uiso 1 1 calc R . .
C48 C 0.85428(10) 0.41653(8) 0.59076(6) 0.01258(16) Uani 1 1 d . . .
H48 H 0.8372 0.3509 0.5624 0.015 Uiso 1 1 calc R . .
C49 C 0.67544(10) 0.33780(7) 0.43320(6) 0.01197(16) Uani 1 1 d . . .
C37 C 0.49472(11) 0.60310(9) 0.81874(7) 0.0184(2) Uani 1 1 d . . .
H37 H 0.5028 0.6460 0.8631 0.022 Uiso 1 1 calc R . .
C32 C 0.70024(12) 0.26907(10) 0.72208(8) 0.0227(2) Uani 1 1 d . . .
H32 H 0.7566 0.2898 0.7664 0.027 Uiso 1 1 calc R . .
C35 C 0.41164(10) 0.42956(8) 0.74691(6) 0.01453(18) Uani 1 1 d . . .
H35 H 0.3647 0.3565 0.7432 0.017 Uiso 1 1 calc R . .
C38 C 0.55296(11) 0.64811(8) 0.75873(7) 0.0176(2) Uani 1 1 d . . .
H38 H 0.5997 0.7213 0.7627 0.021 Uiso 1 1 calc R . .
C29 C 0.53372(12) 0.20897(9) 0.58943(7) 0.0198(2) Uani 1 1 d . . .
H29 H 0.4788 0.1882 0.5445 0.024 Uiso 1 1 calc R . .
N2 N 0.79949(8) 0.67013(6) 0.45434(5) 0.01333(15) Uani 1 1 d . . .
C13 C 0.74389(10) 1.06365(7) 0.90175(6) 0.01286(17) Uani 1 1 d . . .
H13A H 0.7095 1.1205 0.8913 0.015 Uiso 1 1 calc R . .
H13B H 0.7622 1.0353 0.8549 0.015 Uiso 1 1 calc R . .
C42 C 0.79467(10) 0.56272(7) 0.42649(6) 0.01226(16) Uani 1 1 d . . .
H42A H 0.8798 0.5570 0.4336 0.015 Uiso 1 1 calc R . .
H42B H 0.7625 0.5477 0.3735 0.015 Uiso 1 1 calc R . .
C40 C 0.29693(10) 0.29368(7) 0.58460(6) 0.01310(17) Uani 1 1 d . . .
H40A H 0.2981 0.2290 0.5566 0.016 Uiso 1 1 calc R . .
H40B H 0.2725 0.2750 0.6333 0.016 Uiso 1 1 calc R . .
C15 C 0.67330(10) 0.87753(7) 0.92243(6) 0.01323(17) Uani 1 1 d . . .
H15A H 0.6989 0.8701 0.8731 0.016 Uiso 1 1 calc R . .
H15B H 0.5945 0.8184 0.9245 0.016 Uiso 1 1 calc R . .
C41 C 0.92700(11) 0.75047(9) 0.45923(8) 0.0212(2) Uani 1 1 d . . .
H41A H 0.9540 0.7552 0.4103 0.032 Uiso 1 1 calc GR . .
H41B H 0.9865 0.7301 0.4922 0.032 Uiso 1 1 calc GR . .
H41C H 0.9247 0.8191 0.4784 0.032 Uiso 1 1 calc GR . .
C14 C 0.51831(11) 0.96546(9) 0.89798(8) 0.0229(2) Uani 1 1 d . . .
H14A H 0.5105 0.9464 0.8450 0.034 Uiso 1 1 calc GR . .
H14B H 0.5022 1.0319 0.9068 0.034 Uiso 1 1 calc GR . .
H14C H 0.4569 0.9097 0.9196 0.034 Uiso 1 1 calc GR . .
C44 C 0.82174(10) 0.58717(8) 0.61029(6) 0.01328(17) Uani 1 1 d . . .
H44 H 0.7816 0.6353 0.5952 0.016 Uiso 1 1 calc R . .
C47 C 0.93823(10) 0.44236(8) 0.65697(6) 0.01459(18) Uani 1 1 d . . .
H47 H 0.9765 0.3935 0.6731 0.018 Uiso 1 1 calc R . .
C52 C 0.65470(14) 0.14346(9) 0.35351(7) 0.0235(2) Uani 1 1 d . . .
H52 H 0.6480 0.0785 0.3274 0.028 Uiso 1 1 calc R . .

loop_
_atom_site_aniso_label
_atom_site_aniso_U_11
_atom_site_aniso_U_22
_atom_site_aniso_U_33
_atom_site_aniso_U_23
_atom_site_aniso_U_13
_atom_site_aniso_U_12
Rh1 0.00893(4) 0.00608(3) 0.00823(4) 0.00109(3) 0.00208(3) 0.00203(3)
Rh2 0.00863(4) 0.00798(3) 0.00804(4) 0.00151(3) 0.00217(3) 0.00372(3)
N1 0.0109(3) 0.0095(3) 0.0171(4) 0.0025(3) 0.0010(3) 0.0026(2)
S1 0.02074(12) 0.01276(9) 0.02031(14) 0.00313(9) 0.00049(11) 0.00486(9)
P3 0.01126(10) 0.00923(8) 0.01021(11) 0.00251(8) 0.00315(9) 0.00451(7)
P4 0.00924(9) 0.00990(8) 0.00946(11) 0.00124(7) 0.00201(8) 0.00404(7)
P1 0.01052(10) 0.00757(8) 0.01015(11) 0.00163(7) 0.00169(8) 0.00274(7)
P2 0.00973(10) 0.00751(8) 0.01104(11) 0.00158(7) 0.00196(8) 0.00189(7)
F2 0.0465(6) 0.0731(8) 0.0589(8) -0.0205(6) 0.0327(6) -0.0018(6)
F1 0.0545(6) 0.0217(4) 0.0375(5) 0.0060(4) 0.0024(5) -0.0091(4)
O3 0.0377(6) 0.0374(5) 0.0507(8) 0.0208(5) -0.0174(5) 0.0065(5)
F3 0.0694(8) 0.0635(7) 0.0309(6) 0.0261(5) -0.0123(5) -0.0020(6)
O1 0.0368(6) 0.0331(5) 0.0322(6) -0.0080(4) 0.0121(5) 0.0130(4)
O2 0.0239(4) 0.0146(3) 0.0482(7) -0.0087(4) 0.0007(4) 0.0031(3)
C16 0.0150(4) 0.0137(3) 0.0146(5) 0.0031(3) 0.0029(4) 0.0041(3)
C1 0.0110(4) 0.0105(3) 0.0144(4) 0.0047(3) 0.0016(3) 0.0036(3)
C26 0.0211(5) 0.0185(4) 0.0196(5) -0.0032(4) 0.0025(4) 0.0088(4)
C19 0.0167(5) 0.0191(4) 0.0240(6) 0.0072(4) 0.0098(4) 0.0055(4)
C21 0.0120(4) 0.0102(3) 0.0144(4) 0.0026(3) 0.0039(3) 0.0040(3)
C25 0.0255(6) 0.0112(4) 0.0270(6) -0.0039(4) -0.0024(5) 0.0068(4)
C22 0.0104(4) 0.0090(3) 0.0142(4) 0.0011(3) 0.0002(3) 0.0025(3)
C34 0.0115(4) 0.0118(3) 0.0100(4) 0.0017(3) 0.0018(3) 0.0048(3)
C39 0.0134(4) 0.0129(3) 0.0131(4) 0.0022(3) 0.0018(3) 0.0037(3)
C46 0.0145(4) 0.0208(4) 0.0126(5) 0.0008(3) -0.0008(4) 0.0060(3)
C17 0.0234(5) 0.0189(4) 0.0140(5) 0.0023(4) 0.0047(4) 0.0073(4)
C28 0.0160(4) 0.0142(3) 0.0159(5) 0.0070(3) 0.0072(4) 0.0084(3)
C30 0.0364(7) 0.0214(5) 0.0355(8) 0.0108(5) 0.0155(6) 0.0203(5)
C36 0.0166(4) 0.0249(5) 0.0125(5) 0.0021(4) 0.0053(4) 0.0070(4)
C31 0.0300(6) 0.0311(6) 0.0366(8) 0.0205(6) 0.0166(6) 0.0231(5)
C33 0.0150(4) 0.0211(4) 0.0182(5) 0.0088(4) 0.0057(4) 0.0098(3)
C24 0.0240(5) 0.0093(3) 0.0247(6) 0.0027(4) 0.0007(5) 0.0029(3)
C20 0.0129(4) 0.0148(4) 0.0187(5) 0.0025(3) 0.0043(4) 0.0023(3)
C27 0.0138(4) 0.0134(3) 0.0164(5) 0.0002(3) 0.0027(4) 0.0041(3)
C23 0.0190(4) 0.0102(3) 0.0170(5) 0.0033(3) 0.0032(4) 0.0037(3)
C55 0.0341(7) 0.0282(6) 0.0199(6) 0.0011(5) 0.0044(5) -0.0014(5)
C4 0.0153(4) 0.0183(4) 0.0231(6) 0.0124(4) 0.0026(4) 0.0041(3)
C5 0.0172(4) 0.0110(3) 0.0259(6) 0.0070(4) 0.0017(4) 0.0026(3)
C12 0.0138(4) 0.0130(3) 0.0135(4) 0.0013(3) 0.0012(3) 0.0042(3)
C3 0.0212(5) 0.0220(4) 0.0168(5) 0.0090(4) 0.0067(4) 0.0074(4)
C9 0.0159(4) 0.0134(4) 0.0237(6) 0.0009(4) 0.0060(4) 0.0067(3)
C7 0.0115(4) 0.0090(3) 0.0127(4) 0.0010(3) 0.0020(3) 0.0034(3)
C6 0.0165(4) 0.0100(3) 0.0185(5) 0.0031(3) 0.0028(4) 0.0028(3)
C2 0.0185(4) 0.0145(4) 0.0157(5) 0.0052(3) 0.0048(4) 0.0060(3)
C8 0.0157(4) 0.0135(3) 0.0161(5) 0.0032(3) 0.0031(4) 0.0068(3)
C11 0.0168(4) 0.0196(4) 0.0131(5) -0.0008(3) 0.0021(4) 0.0043(3)
C10 0.0170(5) 0.0158(4) 0.0199(5) -0.0040(4) 0.0056(4) 0.0043(3)
C45 0.0174(4) 0.0161(4) 0.0142(5) -0.0007(3) 0.0010(4) 0.0055(3)
C51 0.0255(5) 0.0210(4) 0.0180(5) -0.0009(4) 0.0050(4) 0.0142(4)
C53 0.0241(5) 0.0141(4) 0.0214(6) -0.0020(4) -0.0021(4) 0.0050(4)
C43 0.0101(4) 0.0130(3) 0.0104(4) 0.0016(3) 0.0024(3) 0.0044(3)
C54 0.0155(4) 0.0127(3) 0.0169(5) 0.0014(3) 0.0010(4) 0.0051(3)
C50 0.0159(4) 0.0171(4) 0.0136(5) 0.0002(3) 0.0032(4) 0.0088(3)
C18 0.0245(5) 0.0208(4) 0.0193(5) 0.0082(4) 0.0113(4) 0.0110(4)
C48 0.0126(4) 0.0142(3) 0.0123(4) 0.0018(3) 0.0022(3) 0.0062(3)
C49 0.0142(4) 0.0122(3) 0.0106(4) 0.0008(3) 0.0015(3) 0.0061(3)
C37 0.0166(5) 0.0231(5) 0.0145(5) -0.0046(4) 0.0023(4) 0.0066(4)
C32 0.0183(5) 0.0328(6) 0.0248(6) 0.0166(5) 0.0085(5) 0.0151(4)
C35 0.0165(4) 0.0155(4) 0.0122(4) 0.0031(3) 0.0046(4) 0.0050(3)
C38 0.0176(5) 0.0158(4) 0.0173(5) -0.0021(3) 0.0015(4) 0.0038(3)
C29 0.0263(5) 0.0167(4) 0.0219(6) 0.0059(4) 0.0087(5) 0.0122(4)
N2 0.0118(3) 0.0114(3) 0.0157(4) 0.0021(3) 0.0021(3) 0.0023(3)
C13 0.0140(4) 0.0109(3) 0.0126(4) 0.0028(3) 0.0004(3) 0.0029(3)
C42 0.0116(4) 0.0136(3) 0.0126(4) 0.0028(3) 0.0039(3) 0.0047(3)
C40 0.0133(4) 0.0103(3) 0.0150(5) 0.0027(3) 0.0021(3) 0.0028(3)
C15 0.0139(4) 0.0090(3) 0.0152(5) 0.0004(3) -0.0012(3) 0.0028(3)
C41 0.0141(4) 0.0159(4) 0.0291(6) 0.0024(4) 0.0010(4) -0.0004(3)
C14 0.0131(4) 0.0165(4) 0.0376(7) 0.0058(4) -0.0023(5) 0.0040(3)
C44 0.0146(4) 0.0137(3) 0.0127(4) 0.0009(3) 0.0021(3) 0.0063(3)
C47 0.0140(4) 0.0191(4) 0.0133(5) 0.0035(3) 0.0022(3) 0.0086(3)
C52 0.0339(7) 0.0168(4) 0.0211(6) -0.0045(4) 0.0015(5) 0.0121(4)

loop_
_atom_type_symbol
_atom_type_description
_atom_type_scat_dispersion_real
_atom_type_scat_dispersion_imag
_atom_type_scat_source
C C 0.0033 0.0016 'International Tables Vol C Tables 4.2.6.8 and 6.1.1.4'
H H 0.0000 0.0000 'International Tables Vol C Tables 4.2.6.8 and 6.1.1.4'
F F 0.0171 0.0103 'International Tables Vol C Tables 4.2.6.8 and 6.1.1.4'
N N 0.0061 0.0033 'International Tables Vol C Tables 4.2.6.8 and 6.1.1.4'
O O 0.0106 0.0060 'International Tables Vol C Tables 4.2.6.8 and 6.1.1.4'
P P 0.1023 0.0942 'International Tables Vol C Tables 4.2.6.8 and 6.1.1.4'
Rh Rh -1.1178 0.9187 'International Tables Vol C Tables 4.2.6.8 and 6.1.1.4'
S S 0.1246 0.1234 'International Tables Vol C Tables 4.2.6.8 and 6.1.1.4'

loop_
_geom_angle_atom_site_label_1
_geom_angle_atom_site_label_2
_geom_angle_atom_site_label_3
_geom_angle
_geom_angle_site_symmetry_1
_geom_angle_site_symmetry_3
P1 Rh1 P1 180.0 2_777 .
P2 Rh1 P1 91.989(11) . 2_777
P2 Rh1 P1 88.011(11) . .
P2 Rh1 P1 88.010(11) 2_777 2_777
P2 Rh1 P1 91.990(11) 2_777 .
P2 Rh1 P2 180.0 . 2_777
P3 Rh2 P3 180.0 . 2_666
P4 Rh2 P3 93.919(10) 2_666 2_666
P4 Rh2 P3 86.083(10) . 2_666
P4 Rh2 P3 93.916(10) . .
P4 Rh2 P3 86.082(10) 2_666 .
P4 Rh2 P4 180.0 2_666 .
C13 N1 C14 110.97(8) . .
C15 N1 C13 110.67(8) . .
C15 N1 C14 110.66(8) . .
O3 S1 O1 114.59(8) . .
O3 S1 O2 115.92(7) . .
O3 S1 C55 102.97(7) . .
O1 S1 O2 114.81(7) . .
O1 S1 C55 102.83(7) . .
O2 S1 C55 103.14(7) . .
C34 P3 Rh2 111.50(3) . .
C34 P3 C28 100.18(5) . .
C34 P3 C40 104.22(5) . .
C28 P3 Rh2 127.06(3) . .
C28 P3 C40 98.41(5) . .
C40 P3 Rh2 112.61(3) . .
C43 P4 Rh2 112.37(3) . .
C43 P4 C49 106.90(5) . .
C43 P4 C42 97.84(5) . .
C49 P4 Rh2 119.81(3) . .
C49 P4 C42 101.65(5) . .
C42 P4 Rh2 115.56(3) . .
C1 P1 Rh1 119.68(3) . .
C1 P1 C13 96.28(5) . .
C7 P1 Rh1 116.70(3) . .
C7 P1 C1 103.68(4) . .
C7 P1 C13 100.76(5) . .
C13 P1 Rh1 116.30(3) . .
C21 P2 Rh1 116.03(3) . .
C21 P2 C22 104.32(4) . .
C21 P2 C15 102.12(5) . .
C22 P2 Rh1 119.73(3) . .
C22 P2 C15 95.42(5) . .
C15 P2 Rh1 116.01(3) . .
C21 C16 H16 119.4 . .
C21 C16 C17 121.22(10) . .
C17 C16 H16 119.4 . .
C6 C1 P1 123.35(8) . .
C2 C1 P1 117.64(7) . .
C2 C1 C6 118.99(8) . .
C25 C26 H26 119.9 . .
C25 C26 C27 120.30(11) . .
C27 C26 H26 119.9 . .
C20 C19 H19 119.7 . .
C18 C19 H19 119.7 . .
C18 C19 C20 120.50(10) . .
C16 C21 P2 119.17(7) . .
C16 C21 C20 118.34(9) . .
C20 C21 P2 122.49(9) . .
C26 C25 H25 120.2 . .
C24 C25 C26 119.61(10) . .
C24 C25 H25 120.2 . .
C27 C22 P2 117.50(7) . .
C23 C22 P2 123.61(8) . .
C23 C22 C27 118.75(9) . .
C39 C34 P3 118.22(7) . .
C39 C34 C35 118.94(10) . .
C35 C34 P3 122.79(7) . .
C34 C39 H39 119.6 . .
C38 C39 C34 120.74(9) . .
C38 C39 H39 119.6 . .
C45 C46 H46 120.1 . .
C47 C46 H46 120.1 . .
C47 C46 C45 119.85(11) . .
C16 C17 H17 120.1 . .
C18 C17 C16 119.70(11) . .
C18 C17 H17 120.1 . .
C33 C28 P3 121.07(8) . .
C33 C28 C29 118.07(10) . .
C29 C28 P3 120.86(9) . .
C31 C30 H30 119.7 . .
C31 C30 C29 120.69(13) . .
C29 C30 H30 119.7 . .
C37 C36 H36 119.8 . .
C35 C36 H36 119.8 . .
C35 C36 C37 120.33(10) . .
C30 C31 H31 120.3 . .
C32 C31 C30 119.42(11) . .
C32 C31 H31 120.3 . .
C28 C33 H33 119.5 . .
C32 C33 C28 120.91(11) . .
C32 C33 H33 119.5 . .
C25 C24 H24 119.8 . .
C25 C24 C23 120.50(9) . .
C23 C24 H24 119.8 . .
C19 C20 C21 120.41(11) . .
C19 C20 H20 119.8 . .
C21 C20 H20 119.8 . .
C26 C27 C22 120.50(9) . .
C26 C27 H27 119.7 . .
C22 C27 H27 119.7 . .
C22 C23 H23 119.8 . .
C24 C23 C22 120.30(10) . .
C24 C23 H23 119.8 . .
F2 C55 S1 111.94(11) . .
F2 C55 F1 106.59(12) . .
F1 C55 S1 111.04(10) . .
F3 C55 S1 111.80(10) . .
F3 C55 F2 107.77(14) . .
F3 C55 F1 107.45(13) . .
C5 C4 H4 120.0 . .
C5 C4 C3 119.95(9) . .
C3 C4 H4 120.0 . .
C4 C5 H5 119.9 . .
C4 C5 C6 120.22(10) . .
C6 C5 H5 119.9 . .
C7 C12 H12 119.4 . .
C7 C12 C11 121.12(10) . .
C11 C12 H12 119.4 . .
C4 C3 H3 120.0 . .
C4 C3 C2 120.00(11) . .
C2 C3 H3 120.0 . .
C8 C9 H9 119.7 . .
C8 C9 C10 120.67(11) . .
C10 C9 H9 119.7 . .
C12 C7 P1 119.53(8) . .
C12 C7 C8 118.24(10) . .
C8 C7 P1 122.23(8) . .
C1 C6 H6 119.8 . .
C5 C6 C1 120.31(11) . .
C5 C6 H6 119.8 . .
C1 C2 C3 120.45(10) . .
C1 C2 H2 119.8 . .
C3 C2 H2 119.8 . .
C9 C8 C7 120.43(10) . .
C9 C8 H8 119.8 . .
C7 C8 H8 119.8 . .
C12 C11 H11 120.0 . .
C10 C11 C12 120.02(11) . .
C10 C11 H11 120.0 . .
C9 C10 H10 120.3 . .
C11 C10 C9 119.49(11) . .
C11 C10 H10 120.3 . .
C46 C45 H45 120.0 . .
C44 C45 C46 119.93(10) . .
C44 C45 H45 120.0 . .
C50 C51 H51 120.0 . .
C50 C51 C52 119.96(11) . .
C52 C51 H51 120.0 . .
C54 C53 H53 120.1 . .
C52 C53 H53 120.1 . .
C52 C53 C54 119.85(11) . .
C48 C43 P4 124.63(8) . .
C48 C43 C44 119.17(10) . .
C44 C43 P4 116.20(8) . .
C53 C54 H54 119.7 . .
C53 C54 C49 120.61(11) . .
C49 C54 H54 119.7 . .
C51 C50 H50 119.8 . .
C51 C50 C49 120.49(10) . .
C49 C50 H50 119.8 . .
C19 C18 C17 119.80(10) . .
C19 C18 H18 120.1 . .
C17 C18 H18 120.1 . .
C43 C48 H48 120.0 . .
C47 C48 C43 119.99(10) . .
C47 C48 H48 120.0 . .
C54 C49 P4 119.60(8) . .
C54 C49 C50 118.88(10) . .
C50 C49 P4 121.39(8) . .
C36 C37 H37 120.0 . .
C38 C37 C36 120.07(11) . .
C38 C37 H37 120.0 . .
C31 C32 C33 120.38(13) . .
C31 C32 H32 119.8 . .
C33 C32 H32 119.8 . .
C34 C35 H35 119.9 . .
C36 C35 C34 120.12(9) . .
C36 C35 H35 119.9 . .
C39 C38 C37 119.78(10) . .
C39 C38 H38 120.1 . .
C37 C38 H38 120.1 . .
C28 C29 H29 119.7 . .
C30 C29 C28 120.52(13) . .
C30 C29 H29 119.7 . .
C40 N2 C42 114.35(9) 2_666 .
C40 N2 C41 111.22(8) 2_666 .
C41 N2 C42 113.12(9) . .
N1 C13 P1 111.77(7) . .
N1 C13 H13A 109.3 . .
N1 C13 H13B 109.3 . .
P1 C13 H13A 109.3 . .
P1 C13 H13B 109.3 . .
H13A C13 H13B 107.9 . .
P4 C42 H42A 110.3 . .
P4 C42 H42B 110.3 . .
N2 C42 P4 106.90(7) . .
N2 C42 H42A 110.3 . .
N2 C42 H42B 110.3 . .
H42A C42 H42B 108.6 . .
P3 C40 H40A 108.7 . .
P3 C40 H40B 108.7 . .
N2 C40 P3 114.08(6) 2_666 .
N2 C40 H40A 108.7 2_666 .
N2 C40 H40B 108.7 2_666 .
H40A C40 H40B 107.6 . .
N1 C15 P2 113.47(7) . .
N1 C15 H15A 108.9 . .
N1 C15 H15B 108.9 . .
P2 C15 H15A 108.9 . .
P2 C15 H15B 108.9 . .
H15A C15 H15B 107.7 . .
N2 C41 H41A 109.5 . .
N2 C41 H41B 109.5 . .
N2 C41 H41C 109.5 . .
H41A C41 H41B 109.5 . .
H41A C41 H41C 109.5 . .
H41B C41 H41C 109.5 . .
N1 C14 H14A 109.5 . .
N1 C14 H14B 109.5 . .
N1 C14 H14C 109.5 . .
H14A C14 H14B 109.5 . .
H14A C14 H14C 109.5 . .
H14B C14 H14C 109.5 . .
C45 C44 C43 120.50(10) . .
C45 C44 H44 119.7 . .
C43 C44 H44 119.7 . .
C46 C47 C48 120.55(10) . .
C46 C47 H47 119.7 . .
C48 C47 H47 119.7 . .
C51 C52 H52 119.9 . .
C53 C52 C51 120.17(11) . .
C53 C52 H52 119.9 . .

loop_
_geom_bond_atom_site_label_1
_geom_bond_atom_site_label_2
_geom_bond_distance
_geom_bond_site_symmetry_2
Rh1 P1 2.3406(3) .
Rh1 P1 2.3405(3) 2_777
Rh1 P2 2.3268(3) 2_777
Rh1 P2 2.3268(3) .
Rh2 P3 2.3112(3) .
Rh2 P3 2.3113(3) 2_666
Rh2 P4 2.3006(3) 2_666
Rh2 P4 2.3006(3) .
N1 C13 1.4576(11) .
N1 C15 1.4527(13) .
N1 C14 1.4629(15) .
S1 O3 1.4318(12) .
S1 O1 1.4327(11) .
S1 O2 1.4336(10) .
S1 C55 1.8171(13) .
P3 C34 1.8236(11) .
P3 C28 1.8353(10) .
P3 C40 1.8536(10) .
P4 C43 1.8190(11) .
P4 C49 1.8191(10) .
P4 C42 1.8555(9) .
P1 C1 1.8352(9) .
P1 C7 1.8251(10) .
P1 C13 1.8444(11) .
P2 C21 1.8269(10) .
P2 C22 1.8360(10) .
P2 C15 1.8428(11) .
F2 C55 1.325(2) .
F1 C55 1.3358(16) .
F3 C55 1.320(2) .
C16 H16 0.9300 .
C16 C21 1.3864(16) .
C16 C17 1.3951(15) .
C1 C6 1.3955(14) .
C1 C2 1.3927(16) .
C26 H26 0.9300 .
C26 C25 1.3871(16) .
C26 C27 1.3886(15) .
C19 H19 0.9300 .
C19 C20 1.3885(15) .
C19 C18 1.3823(19) .
C21 C20 1.4052(14) .
C25 H25 0.9300 .
C25 C24 1.3818(19) .
C22 C27 1.3964(15) .
C22 C23 1.3966(12) .
C34 C39 1.3947(13) .
C34 C35 1.4025(13) .
C39 H39 0.9300 .
C39 C38 1.3855(16) .
C46 H46 0.9300 .
C46 C45 1.3908(16) .
C46 C47 1.3867(16) .
C17 H17 0.9300 .
C17 C18 1.3882(16) .
C28 C33 1.3946(17) .
C28 C29 1.4002(16) .
C30 H30 0.9300 .
C30 C31 1.381(2) .
C30 C29 1.3910(17) .
C36 H36 0.9300 .
C36 C37 1.3904(16) .
C36 C35 1.3809(16) .
C31 H31 0.9300 .
C31 C32 1.380(2) .
C33 H33 0.9300 .
C33 C32 1.3927(16) .
C24 H24 0.9300 .
C24 C23 1.3912(15) .
C20 H20 0.9300 .
C27 H27 0.9300 .
C23 H23 0.9300 .
C4 H4 0.9300 .
C4 C5 1.3820(18) .
C4 C3 1.3866(17) .
C5 H5 0.9300 .
C5 C6 1.3918(13) .
C12 H12 0.9300 .
C12 C7 1.3899(15) .
C12 C11 1.3902(16) .
C3 H3 0.9300 .
C3 C2 1.3928(13) .
C9 H9 0.9300 .
C9 C8 1.3840(16) .
C9 C10 1.3853(18) .
C7 C8 1.4023(14) .
C6 H6 0.9300 .
C2 H2 0.9300 .
C8 H8 0.9300 .
C11 H11 0.9300 .
C11 C10 1.3835(17) .
C10 H10 0.9300 .
C45 H45 0.9300 .
C45 C44 1.3846(16) .
C51 H51 0.9300 .
C51 C50 1.3852(16) .
C51 C52 1.3942(18) .
C53 H53 0.9300 .
C53 C54 1.3939(16) .
C53 C52 1.3823(19) .
C43 C48 1.3954(14) .
C43 C44 1.4010(14) .
C54 H54 0.9300 .
C54 C49 1.3945(14) .
C50 H50 0.9300 .
C50 C49 1.4001(15) .
C18 H18 0.9300 .
C48 H48 0.9300 .
C48 C47 1.3873(16) .
C37 H37 0.9300 .
C37 C38 1.3854(16) .
C32 H32 0.9300 .
C35 H35 0.9300 .
C38 H38 0.9300 .
C29 H29 0.9300 .
N2 C42 1.4585(13) .
N2 C40 1.4495(14) 2_666
N2 C41 1.4553(13) .
C13 H13A 0.9700 .
C13 H13B 0.9700 .
C42 H42A 0.9700 .
C42 H42B 0.9700 .
C40 N2 1.4495(14) 2_666
C40 H40A 0.9700 .
C40 H40B 0.9700 .
C15 H15A 0.9700 .
C15 H15B 0.9700 .
C41 H41A 0.9600 .
C41 H41B 0.9600 .
C41 H41C 0.9600 .
C14 H14A 0.9600 .
C14 H14B 0.9600 .
C14 H14C 0.9600 .
C44 H44 0.9300 .
C47 H47 0.9300 .
C52 H52 0.9300 .

loop_
_geom_torsion_atom_site_label_1
_geom_torsion_atom_site_label_2
_geom_torsion_atom_site_label_3
_geom_torsion_atom_site_label_4
_geom_torsion
_geom_torsion_site_symmetry_1
_geom_torsion_site_symmetry_4
Rh1 P1 C1 C6 -120.70(9) . .
Rh1 P1 C1 C2 61.05(10) . .
Rh1 P1 C7 C12 5.85(8) . .
Rh1 P1 C7 C8 -173.62(7) . .
Rh1 P1 C13 N1 60.10(8) . .
Rh1 P2 C21 C16 -11.22(9) . .
Rh1 P2 C21 C20 168.80(7) . .
Rh1 P2 C22 C27 -51.84(10) . .
Rh1 P2 C22 C23 132.64(8) . .
Rh1 P2 C15 N1 -58.87(8) . .
Rh2 P3 C34 C39 -23.67(9) . .
Rh2 P3 C34 C35 159.01(8) . .
Rh2 P3 C28 C33 105.66(8) . .
Rh2 P3 C28 C29 -74.27(9) . .
Rh2 P3 C40 N2 -33.37(9) . 2_666
Rh2 P4 C43 C48 130.84(7) . .
Rh2 P4 C43 C44 -49.63(7) . .
Rh2 P4 C49 C54 -1.88(10) . .
Rh2 P4 C49 C50 173.97(7) . .
Rh2 P4 C42 N2 42.63(8) . .
P3 C34 C39 C38 -178.84(9) . .
P3 C34 C35 C36 178.29(9) . .
P3 C28 C33 C32 178.77(8) . .
P3 C28 C29 C30 -178.74(9) . .
P4 C43 C48 C47 179.16(7) . .
P4 C43 C44 C45 -178.31(7) . .
P1 C1 C6 C5 -179.02(9) . .
P1 C1 C2 C3 -179.07(9) . .
P1 C7 C8 C9 179.59(7) . .
P2 C21 C20 C19 178.85(8) . .
P2 C22 C27 C26 -177.47(9) . .
P2 C22 C23 C24 175.52(9) . .
O3 S1 C55 F2 56.02(13) . .
O3 S1 C55 F1 -62.97(13) . .
O3 S1 C55 F3 177.04(12) . .
O1 S1 C55 F2 175.38(11) . .
O1 S1 C55 F1 56.39(13) . .
O1 S1 C55 F3 -63.59(13) . .
O2 S1 C55 F2 -64.94(12) . .
O2 S1 C55 F1 176.07(11) . .
O2 S1 C55 F3 56.09(13) . .
C16 C21 C20 C19 -1.13(15) . .
C16 C17 C18 C19 -0.50(17) . .
C1 P1 C7 C12 -128.00(8) . .
C1 P1 C7 C8 52.53(9) . .
C1 P1 C13 N1 -172.32(7) . .
C26 C25 C24 C23 -1.3(2) . .
C21 P2 C22 C27 176.31(9) . .
C21 P2 C22 C23 0.79(11) . .
C21 P2 C15 N1 68.29(7) . .
C21 C16 C17 C18 1.02(16) . .
C25 C26 C27 C22 1.89(18) . .
C25 C24 C23 C22 1.47(19) . .
C22 P2 C21 C16 122.73(8) . .
C22 P2 C21 C20 -57.24(10) . .
C22 P2 C15 N1 174.22(7) . .
C34 P3 C28 C33 -21.37(8) . .
C34 P3 C28 C29 158.70(8) . .
C34 P3 C40 N2 87.62(8) . 2_666
C34 C39 C38 C37 1.12(18) . .
C39 C34 C35 C36 1.00(16) . .
C46 C45 C44 C43 -1.05(15) . .
C17 C16 C21 P2 179.82(8) . .
C17 C16 C21 C20 -0.21(15) . .
C28 P3 C34 C39 113.12(9) . .
C28 P3 C34 C35 -64.20(10) . .
C28 P3 C40 N2 -169.56(8) . 2_666
C28 C33 C32 C31 0.14(15) . .
C30 C31 C32 C33 1.03(17) . .
C36 C37 C38 C39 -0.38(18) . .
C31 C30 C29 C28 -0.20(17) . .
C33 C28 C29 C30 1.34(15) . .
C20 C19 C18 C17 -0.83(17) . .
C27 C26 C25 C24 -0.36(19) . .
C27 C22 C23 C24 0.05(17) . .
C23 C22 C27 C26 -1.72(17) . .
C4 C5 C6 C1 -1.79(17) . .
C4 C3 C2 C1 -1.85(18) . .
C5 C4 C3 C2 -0.76(18) . .
C12 C7 C8 C9 0.11(14) . .
C12 C11 C10 C9 -0.02(15) . .
C3 C4 C5 C6 2.57(18) . .
C7 P1 C1 C6 11.44(10) . .
C7 P1 C1 C2 -166.80(9) . .
C7 P1 C13 N1 -67.07(8) . .
C7 C12 C11 C10 -1.04(15) . .
C6 C1 C2 C3 2.61(17) . .
C2 C1 C6 C5 -0.79(16) . .
C8 C9 C10 C11 1.12(16) . .
C11 C12 C7 P1 -178.51(7) . .
C11 C12 C7 C8 0.99(14) . .
C10 C9 C8 C7 -1.16(15) . .
C45 C46 C47 C48 0.94(15) . .
C51 C50 C49 P4 -177.54(9) . .
C51 C50 C49 C54 -1.66(16) . .
C53 C54 C49 P4 175.97(9) . .
C53 C54 C49 C50 0.01(16) . .
C43 P4 C49 C54 127.35(8) . .
C43 P4 C49 C50 -56.79(9) . .
C43 P4 C42 N2 -76.83(8) . .
C43 C48 C47 C46 -0.73(14) . .
C54 C53 C52 C51 -1.39(19) . .
C50 C51 C52 C53 -0.25(19) . .
C18 C19 C20 C21 1.66(17) . .
C48 C43 C44 C45 1.25(14) . .
C49 P4 C43 C48 -2.55(9) . .
C49 P4 C43 C44 176.98(7) . .
C49 P4 C42 N2 174.03(7) . .
C37 C36 C35 C34 -0.28(18) . .
C35 C34 C39 C38 -1.42(16) . .
C35 C36 C37 C38 -0.03(19) . .
C29 C28 C33 C32 -1.31(14) . .
C29 C30 C31 C32 -1.00(18) . .
C13 N1 C15 P2 80.58(9) . .
C13 P1 C1 C6 114.16(10) . .
C13 P1 C1 C2 -64.09(9) . .
C13 P1 C7 C12 132.75(8) . .
C13 P1 C7 C8 -46.72(8) . .
C42 P4 C43 C48 -107.31(8) . .
C42 P4 C43 C44 72.22(8) . .
C42 P4 C49 C54 -130.63(9) . .
C42 P4 C49 C50 45.22(10) . .
C40 P3 C34 C39 -145.41(8) . .
C40 P3 C34 C35 37.27(10) . .
C40 P3 C28 C33 -127.57(8) . .
C40 P3 C28 C29 52.51(9) . .
C40 N2 C42 P4 -89.97(8) 2_666 .
C15 N1 C13 P1 -80.53(10) . .
C15 P2 C21 C16 -138.38(8) . .
C15 P2 C21 C20 41.64(9) . .
C15 P2 C22 C27 72.32(9) . .
C15 P2 C22 C23 -103.20(10) . .
C41 N2 C42 P4 141.33(8) . .
C14 N1 C13 P1 156.21(8) . .
C14 N1 C15 P2 -155.98(8) . .
C44 C43 C48 C47 -0.36(13) . .
C47 C46 C45 C44 -0.04(15) . .
C52 C51 C50 C49 1.79(17) . .
C52 C53 C54 C49 1.51(17) . .
